data_7042942
loop_
_publ_author_name
'H\"anninen, Mikko'
'Baldansuren, Amgalanbaatar'
'Pugh, Thomas'

_publ_section_title
;
 Structural and electronic elucidation of N-heterocyclic silylene
 vanadocene adduct
;
_journal_name_full 'Dalton Trans.'
_journal_paper_doi 10.1039/C7DT01226H
_journal_year 2017
_chemical_formula_moiety 'C36 H46 N2 Si V'
_chemical_formula_sum 'C36 H46 N2 Si V'
_chemical_formula_weight 585.78
_space_group_crystal_system triclinic
_space_group_IT_number 2
_space_group_name_Hall '-P 1'
_space_group_name_H-M_alt 'P -1'
_symmetry_space_group_name_Hall '-P 1'
_symmetry_space_group_name_H-M 'P -1'
_atom_sites_solution_hydrogens geom
_audit_creation_date 2015-11-18
_audit_creation_method
;
Olex2 1.2
(compiled 2015.09.30 svn.r3233 for OlexSys, GUI svn.r5103)
;
_audit_update_record
;
2016-06-15 deposited with the CCDC.
2017-05-09 downloaded from the CCDC.
;
_cell_angle_alpha 117.978(3)
_cell_angle_beta 90.4725(19)
_cell_angle_gamma 91.1512(19)
_cell_formula_units_Z 4
_cell_length_a 10.15070(15)
_cell_length_b 18.9014(6)
_cell_length_c 18.9172(6)
_cell_measurement_reflns_used 35390
_cell_measurement_temperature 150
_cell_measurement_theta_max 28.9680
_cell_measurement_theta_min 3.7190
_cell_volume 3204.02(18)
_computing_cell_refinement
;
CrysAlisPro, Agilent Technologies,
Version 1.171.37.35 (release 13-08-2014 CrysAlis171 .NET)
(compiled Aug 13 2014,18:06:01)
;
_computing_data_collection
;
CrysAlisPro, Agilent Technologies,
Version 1.171.37.35 (release 13-08-2014 CrysAlis171 .NET)
(compiled Aug 13 2014,18:06:01)
;
_computing_data_reduction
;
CrysAlisPro, Agilent Technologies,
Version 1.171.37.35 (release 13-08-2014 CrysAlis171 .NET)
(compiled Aug 13 2014,18:06:01)
;
_computing_molecular_graphics 'Olex2 (Dolomanov et al., 2009)'
_computing_publication_material 'Olex2 (Dolomanov et al., 2009)'
_computing_structure_refinement 'ShelXL (Sheldrick, 2015)'
_diffrn_ambient_temperature 150.0
_diffrn_detector 'CCD plate'
_diffrn_detector_area_resol_mean 5.1636
_diffrn_detector_type Atlas
_diffrn_measured_fraction_theta_full 0.996
_diffrn_measured_fraction_theta_max 0.879
_diffrn_measurement_details
;
#__ type_ start__ end____ width___ exp.time_
  1 omega  -25.00   50.00   1.0000    7.5000
omega____ theta____ kappa____ phi______ frames
    -        9.1007  -99.0000 -120.0000 75

#__ type_ start__ end____ width___ exp.time_
  2 omega  -38.00   64.00   1.0000    7.5000
omega____ theta____ kappa____ phi______ frames
    -       -9.5694   57.0000  120.0000 102

#__ type_ start__ end____ width___ exp.time_
  3 omega  -83.00   19.00   1.0000    7.5000
omega____ theta____ kappa____ phi______ frames
    -       -9.5694  -57.0000  -30.0000 102

#__ type_ start__ end____ width___ exp.time_
  4 omega  -25.00   50.00   1.0000    7.5000
omega____ theta____ kappa____ phi______ frames
    -        9.1007  -99.0000   30.0000 75

#__ type_ start__ end____ width___ exp.time_
  5 omega  -23.00   85.00   1.0000    7.5000
omega____ theta____ kappa____ phi______ frames
    -        9.1007   77.0000 -180.0000 108

#__ type_ start__ end____ width___ exp.time_
  6 omega  -38.00   64.00   1.0000    7.5000
omega____ theta____ kappa____ phi______ frames
    -       -9.5694   57.0000  -90.0000 102

#__ type_ start__ end____ width___ exp.time_
  7 omega  -38.00   47.00   1.0000    7.5000
omega____ theta____ kappa____ phi______ frames
    -       -9.5694   57.0000   60.0000 85

#__ type_ start__ end____ width___ exp.time_
  8 omega  -25.00   31.00   1.0000    7.5000
omega____ theta____ kappa____ phi______ frames
    -       -9.5694  -99.0000 -150.0000 56
;
_diffrn_measurement_device 'four-circle diffractometer'
_diffrn_measurement_device_type 'Xcalibur, Atlas'
_diffrn_measurement_method '\w scans'
_diffrn_orient_matrix_UB_11 0.0372704000
_diffrn_orient_matrix_UB_12 0.0016783000
_diffrn_orient_matrix_UB_13 0.0326575000
_diffrn_orient_matrix_UB_21 0.0574128000
_diffrn_orient_matrix_UB_22 -0.0098927000
_diffrn_orient_matrix_UB_23 -0.0235143000
_diffrn_orient_matrix_UB_31 0.0141930000
_diffrn_orient_matrix_UB_32 0.0413070000
_diffrn_orient_matrix_UB_33 0.0135584000
_diffrn_radiation_monochromator graphite
_diffrn_radiation_probe x-ray
_diffrn_radiation_type MoK\a
_diffrn_radiation_wavelength 0.71073
_diffrn_reflns_av_R_equivalents 0.0517
_diffrn_reflns_av_unetI/netI 0.0446
_diffrn_reflns_Laue_measured_fraction_full 0.996
_diffrn_reflns_Laue_measured_fraction_max 0.879
_diffrn_reflns_limit_h_max 13
_diffrn_reflns_limit_h_min -13
_diffrn_reflns_limit_k_max 25
_diffrn_reflns_limit_k_min -24
_diffrn_reflns_limit_l_max 25
_diffrn_reflns_limit_l_min -24
_diffrn_reflns_number 65256
_diffrn_reflns_point_group_measured_fraction_full 0.996
_diffrn_reflns_point_group_measured_fraction_max 0.879
_diffrn_reflns_theta_full 25.000
_diffrn_reflns_theta_max 29.083
_diffrn_reflns_theta_min 3.311
_diffrn_source 'Enhance (Mo) X-ray Source'
_exptl_absorpt_coefficient_mu 0.374
_exptl_absorpt_correction_T_max 0.670
_exptl_absorpt_correction_T_min 0.603
_exptl_absorpt_correction_type analytical
_exptl_absorpt_process_details
;
CrysAlisPro, Agilent Technologies,
Version 1.171.37.35 (release 13-08-2014 CrysAlis171 .NET)
(compiled Aug 13 2014,18:06:01)
Analytical numeric absorption correction using a multifaceted crystal
            model based on expressions derived by R.C. Clark & J.S. Reid.
(Clark, R. C. & Reid, J. S. (1995). Acta Cryst. A51, 887-897)
Empirical absorption correction using spherical harmonics,
 implemented in SCALE3 ABSPACK scaling algorithm.
;
_exptl_crystal_colour 'dark brown'
_exptl_crystal_colour_modifier dark
_exptl_crystal_colour_primary brown
_exptl_crystal_density_diffrn 1.214
_exptl_crystal_description block
_exptl_crystal_F_000 1252
_exptl_crystal_size_max 0.4766
_exptl_crystal_size_mid 0.4051
_exptl_crystal_size_min 0.378
_refine_diff_density_max 1.358
_refine_diff_density_min -0.665
_refine_diff_density_rms 0.092
_refine_ls_extinction_method none
_refine_ls_goodness_of_fit_ref 1.089
_refine_ls_hydrogen_treatment constr
_refine_ls_matrix_type full
_refine_ls_number_parameters 737
_refine_ls_number_reflns 15096
_refine_ls_number_restraints 0
_refine_ls_restrained_S_all 1.089
_refine_ls_R_factor_all 0.0784
_refine_ls_R_factor_gt 0.0636
_refine_ls_shift/su_max 0.001
_refine_ls_shift/su_mean 0.000
_refine_ls_structure_factor_coef Fsqd
_refine_ls_weighting_details 'w=1/[\s^2^(Fo^2^)+(0.0640P)^2^+6.2286P] where P=(Fo^2^+2Fc^2^)/3'
_refine_ls_weighting_scheme calc
_refine_ls_wR_factor_gt 0.1641
_refine_ls_wR_factor_ref 0.1724
_reflns_Friedel_coverage 0.000
_reflns_number_gt 12304
_reflns_number_total 15096
_reflns_threshold_expression 'I > 2\s(I)'
_cod_data_source_file c7dt01226h2.cif
_cod_data_source_block oral304
_cod_database_code 7042942
_chemical_oxdiff_formula 'C36 H46 N2 Si1 V1'
_shelx_space_group_comment
;
The symmetry employed for this shelxl refinement is uniquely defined
by the following loop, which should always be used as a source of
symmetry information in preference to the above space-group names.
They are only intended as comments.
;
_reflns_odcompleteness_completeness 99.41
_reflns_odcompleteness_iscentric 1
_reflns_odcompleteness_theta 26.32
_olex2_refinement_description
;
1. Fixed Uiso
 At 1.2 times of:
  All C(H) groups
 At 1.5 times of:
  All C(H,H,H) groups
2.a Ternary CH refined with riding coordinates:
 C12(H12), C21(H21), C24(H24), C9(H9), C61(H61), C49(H49), C64(H64), C52(H52)
2.b Aromatic/amide H refined with riding coordinates:
 C1(H1), C17(H17), C18(H18), C27(H27), C35(H35), C7(H7), C19(H19), C29(H29),
 C33(H33), C28(H28), C6(H6), C34(H34), C5(H5), C31(H31), C30(H30), C36(H36),
 C32(H32), C41(H41), C42(H42), C57(H57), C45(H45), C46(H46), C59(H59), C71(H71),
  C47(H47), C72(H72), C58(H58), C74(H74), C73(H73), C75(H75), C76(H76),
 C70(H70), C67(H67), C69(H69), C68(H68), C2(H2)
2.c Idealised Me refined as rotating group:
 C22(H22A,H22B,H22C), C25(H25A,H25B,H25C), C26(H26A,H26B,H26C), C13(H13A,H13B,
 H13C), C14(H14A,H14B,H14C), C23(H23A,H23B,H23C), C10(H10A,H10B,H10C), C11(H11A,
 H11B,H11C), C51(H51A,H51B,H51C), C50(H50A,H50B,H50C), C66(H66A,H66B,H66C),
 C54(H54A,H54B,H54C), C63(H63A,H63B,H63C), C62(H62A,H62B,H62C), C53(H53A,H53B,
 H53C), C65(H65A,H65B,H65C)
;
_shelx_shelxl_version_number 2014/7
_olex2_submission_special_instructions 'No special instructions were received'

loop_
_space_group_symop_operation_xyz
'x, y, z'
'-x, -y, -z'

loop_
_atom_site_label
_atom_site_type_symbol
_atom_site_fract_x
_atom_site_fract_y
_atom_site_fract_z
_atom_site_U_iso_or_equiv
_atom_site_adp_type
_atom_site_occupancy
_atom_site_site_symmetry_order
_atom_site_calc_flag
_atom_site_refinement_flags_posn
V1 V 0.37523(4) 0.81569(3) 0.29207(3) 0.01988(12) Uani 1 1 d .
Si1 Si 0.17792(7) 0.74059(4) 0.23775(4) 0.01766(16) Uani 1 1 d .
N2 N 0.0106(2) 0.75656(13) 0.26233(14) 0.0187(4) Uani 1 1 d .
N1 N 0.1308(2) 0.64551(13) 0.15985(13) 0.0191(5) Uani 1 1 d .
C15 C -0.0503(2) 0.83157(15) 0.31135(16) 0.0180(5) Uani 1 1 d .
C3 C 0.2061(3) 0.58193(16) 0.09963(16) 0.0199(5) Uani 1 1 d .
C16 C -0.0979(3) 0.84745(17) 0.38698(16) 0.0214(5) Uani 1 1 d .
C4 C 0.2189(3) 0.57859(18) 0.02409(17) 0.0254(6) Uani 1 1 d .
C20 C -0.0635(3) 0.88648(17) 0.28185(17) 0.0226(6) Uani 1 1 d .
C1 C -0.0055(3) 0.63189(17) 0.15528(17) 0.0234(6) Uani 1 1 d .
H1 H -0.0474 0.5840 0.1158 0.028 Uiso 1 1 calc R
C12 C 0.2556(3) 0.53108(19) 0.20001(19) 0.0307(7) Uani 1 1 d .
H12 H 0.1754 0.5614 0.2267 0.037 Uiso 1 1 calc R
C8 C 0.2600(3) 0.52402(17) 0.11643(18) 0.0245(6) Uani 1 1 d .
C21 C -0.0952(3) 0.78636(19) 0.41766(18) 0.0272(6) Uani 1 1 d .
H21 H -0.0341 0.7432 0.3835 0.033 Uiso 1 1 calc R
C24 C -0.0211(3) 0.8683(2) 0.19825(19) 0.0296(6) Uani 1 1 d .
H24 H 0.0186 0.8141 0.1731 0.036 Uiso 1 1 calc R
C17 C -0.1543(3) 0.92159(18) 0.43377(18) 0.0282(6) Uani 1 1 d .
H17 H -0.1858 0.9340 0.4853 0.034 Uiso 1 1 calc R
C18 C -0.1651(3) 0.97736(18) 0.4060(2) 0.0313(7) Uani 1 1 d .
H18 H -0.2034 1.0276 0.4386 0.038 Uiso 1 1 calc R
C27 C 0.4634(3) 0.8956(2) 0.41474(18) 0.0343(7) Uani 1 1 d .
H27 H 0.5550 0.9082 0.4237 0.041 Uiso 1 1 calc R
C35 C 0.5498(3) 0.7435(2) 0.2247(2) 0.0418(9) Uani 1 1 d .
H35 H 0.5934 0.7080 0.2391 0.050 Uiso 1 1 calc R
C7 C 0.3260(3) 0.46093(19) 0.0552(2) 0.0336(7) Uani 1 1 d .
H7 H 0.3644 0.4212 0.0655 0.040 Uiso 1 1 calc R
C19 C -0.1202(3) 0.96015(18) 0.3309(2) 0.0291(6) Uani 1 1 d .
H19 H -0.1280 0.9988 0.3124 0.035 Uiso 1 1 calc R
C9 C 0.1661(4) 0.6440(2) 0.0069(2) 0.0352(7) Uani 1 1 d .
H9 H 0.1530 0.6925 0.0595 0.042 Uiso 1 1 calc R
C29 C 0.2638(3) 0.8337(2) 0.40239(18) 0.0325(7) Uani 1 1 d .
H29 H 0.1973 0.7971 0.4012 0.039 Uiso 1 1 calc R
C33 C 0.4068(4) 0.7932(2) 0.1657(2) 0.0424(9) Uani 1 1 d .
H33 H 0.3379 0.7971 0.1336 0.051 Uiso 1 1 calc R
C28 C 0.3984(3) 0.8316(2) 0.41849(19) 0.0365(7) Uani 1 1 d .
H28 H 0.4386 0.7931 0.4300 0.044 Uiso 1 1 calc R
C6 C 0.3362(3) 0.4556(2) -0.0196(2) 0.0379(8) Uani 1 1 d .
H6 H 0.3793 0.4117 -0.0608 0.045 Uiso 1 1 calc R
C34 C 0.4423(3) 0.7234(2) 0.17080(19) 0.0372(8) Uani 1 1 d .
H34 H 0.4006 0.6719 0.1426 0.045 Uiso 1 1 calc R
C22 C -0.0460(3) 0.8215(2) 0.5051(2) 0.0385(8) Uani 1 1 d .
H22A H 0.0412 0.8470 0.5108 0.058 Uiso 1 1 calc GR
H22B H -0.0400 0.7784 0.5199 0.058 Uiso 1 1 calc GR
H22C H -0.1078 0.8613 0.5403 0.058 Uiso 1 1 calc GR
C25 C 0.0839(4) 0.9285(3) 0.2001(3) 0.0457(9) Uani 1 1 d .
H25A H 0.0464 0.9819 0.2223 0.069 Uiso 1 1 calc GR
H25B H 0.1135 0.9124 0.1456 0.069 Uiso 1 1 calc GR
H25C H 0.1591 0.9298 0.2336 0.069 Uiso 1 1 calc GR
C5 C 0.2840(3) 0.5139(2) -0.03482(18) 0.0339(7) Uani 1 1 d .
H5 H 0.2925 0.5098 -0.0865 0.041 Uiso 1 1 calc R
C31 C 0.3695(3) 0.93809(19) 0.39537(19) 0.0341(7) Uani 1 1 d .
H31 H 0.3871 0.9840 0.3885 0.041 Uiso 1 1 calc R
C30 C 0.2445(3) 0.90051(19) 0.38799(18) 0.0319(7) Uani 1 1 d .
H30 H 0.1631 0.9167 0.3758 0.038 Uiso 1 1 calc R
C26 C -0.1405(4) 0.8648(3) 0.1463(2) 0.0494(10) Uani 1 1 d .
H26A H -0.2030 0.8228 0.1423 0.074 Uiso 1 1 calc GR
H26B H -0.1112 0.8527 0.0927 0.074 Uiso 1 1 calc GR
H26C H -0.1836 0.9166 0.1707 0.074 Uiso 1 1 calc GR
C13 C 0.3764(4) 0.5797(2) 0.2487(2) 0.0426(8) Uani 1 1 d .
H13A H 0.4566 0.5545 0.2204 0.064 Uiso 1 1 calc GR
H13B H 0.3769 0.5815 0.3013 0.064 Uiso 1 1 calc GR
H13C H 0.3730 0.6344 0.2556 0.064 Uiso 1 1 calc GR
C14 C 0.2473(4) 0.4504(2) 0.1998(3) 0.0461(9) Uani 1 1 d .
H14A H 0.1737 0.4182 0.1650 0.069 Uiso 1 1 calc GR
H14B H 0.2332 0.4589 0.2544 0.069 Uiso 1 1 calc GR
H14C H 0.3297 0.4222 0.1799 0.069 Uiso 1 1 calc GR
C23 C -0.2333(3) 0.7478(2) 0.4088(2) 0.0376(8) Uani 1 1 d .
H23A H -0.2968 0.7897 0.4375 0.056 Uiso 1 1 calc GR
H23B H -0.2321 0.7105 0.4313 0.056 Uiso 1 1 calc GR
H23C H -0.2588 0.7187 0.3520 0.056 Uiso 1 1 calc GR
C10 C 0.0323(4) 0.6194(3) -0.0366(3) 0.0555(11) Uani 1 1 d .
H10A H 0.0428 0.5737 -0.0898 0.083 Uiso 1 1 calc GR
H10B H -0.0032 0.6645 -0.0420 0.083 Uiso 1 1 calc GR
H10C H -0.0285 0.6042 -0.0058 0.083 Uiso 1 1 calc GR
C36 C 0.5813(3) 0.8241(2) 0.2531(2) 0.0463(10) Uani 1 1 d .
H36 H 0.6503 0.8533 0.2903 0.056 Uiso 1 1 calc R
C11 C 0.2643(5) 0.6675(3) -0.0399(2) 0.0529(10) Uani 1 1 d .
H11A H 0.3521 0.6760 -0.0149 0.079 Uiso 1 1 calc GR
H11B H 0.2367 0.7171 -0.0395 0.079 Uiso 1 1 calc GR
H11C H 0.2670 0.6246 -0.0953 0.079 Uiso 1 1 calc GR
C32 C 0.4933(4) 0.8554(2) 0.2175(2) 0.0471(10) Uani 1 1 d .
H32 H 0.4926 0.9094 0.2269 0.057 Uiso 1 1 calc R
V2 V 0.88458(4) 0.19487(3) 0.20222(3) 0.01981(12) Uani 1 1 d .
Si2 Si 0.69087(7) 0.26684(4) 0.25390(4) 0.01619(15) Uani 1 1 d .
N4 N 0.6492(2) 0.36166(13) 0.33168(13) 0.0164(4) Uani 1 1 d .
N3 N 0.5216(2) 0.24618(13) 0.23008(13) 0.0179(4) Uani 1 1 d .
C44 C 0.4050(3) 0.14308(16) 0.10982(17) 0.0218(6) Uani 1 1 d .
C41 C 0.4430(3) 0.30923(16) 0.28101(17) 0.0204(5) Uani 1 1 d .
H41 H 0.3496 0.3076 0.2768 0.024 Uiso 1 1 calc R
C42 C 0.5123(3) 0.37163(16) 0.33587(17) 0.0205(5) Uani 1 1 d .
H42 H 0.4725 0.4189 0.3746 0.025 Uiso 1 1 calc R
C43 C 0.4550(2) 0.16885(16) 0.18754(16) 0.0195(5) Uani 1 1 d .
C60 C 0.7892(3) 0.48375(16) 0.38147(17) 0.0222(6) Uani 1 1 d .
C56 C 0.7223(3) 0.43080(16) 0.47238(17) 0.0232(6) Uani 1 1 d .
C57 C 0.7805(3) 0.4992(2) 0.53554(18) 0.0331(7) Uani 1 1 d .
H57 H 0.7791 0.5048 0.5881 0.040 Uiso 1 1 calc R
C61 C 0.6628(3) 0.36526(19) 0.48760(18) 0.0297(7) Uani 1 1 d .
H61 H 0.6443 0.3175 0.4344 0.036 Uiso 1 1 calc R
C45 C 0.3383(3) 0.06911(18) 0.07206(18) 0.0291(7) Uani 1 1 d .
H45 H 0.3042 0.0503 0.0192 0.035 Uiso 1 1 calc R
C46 C 0.3205(3) 0.02241(18) 0.1103(2) 0.0334(7) Uani 1 1 d .
H46 H 0.2745 -0.0278 0.0836 0.040 Uiso 1 1 calc R
C59 C 0.8462(3) 0.54995(18) 0.4472(2) 0.0314(7) Uani 1 1 d .
H59 H 0.8908 0.5902 0.4391 0.038 Uiso 1 1 calc R
C49 C 0.4144(3) 0.19401(19) 0.06800(18) 0.0275(6) Uani 1 1 d .
H49 H 0.4845 0.2363 0.0962 0.033 Uiso 1 1 calc R
C71 C 1.0667(3) 0.2742(2) 0.2498(2) 0.0457(9) Uani 1 1 d .
H71 H 1.1077 0.2990 0.2217 0.055 Uiso 1 1 calc R
C48 C 0.4368(3) 0.12253(17) 0.22728(18) 0.0231(6) Uani 1 1 d .
C47 C 0.3694(3) 0.04886(18) 0.1865(2) 0.0313(7) Uani 1 1 d .
H47 H 0.3572 0.0164 0.2121 0.038 Uiso 1 1 calc R
C72 C 0.9602(3) 0.0992(2) 0.08501(19) 0.0364(8) Uani 1 1 d .
H72 H 1.0511 0.0878 0.0765 0.044 Uiso 1 1 calc R
C64 C 0.7963(3) 0.47541(18) 0.29777(18) 0.0279(6) Uani 1 1 d .
H64 H 0.8005 0.4170 0.2592 0.033 Uiso 1 1 calc R
C58 C 0.8396(3) 0.5586(2) 0.5236(2) 0.0367(8) Uani 1 1 d .
H58 H 0.8757 0.6054 0.5677 0.044 Uiso 1 1 calc R
C74 C 0.7606(3) 0.1530(2) 0.08967(18) 0.0315(7) Uani 1 1 d .
H74 H 0.6927 0.1845 0.0849 0.038 Uiso 1 1 calc R
C73 C 0.8930(3) 0.1544(2) 0.06905(19) 0.0359(7) Uani 1 1 d .
H73 H 0.9303 0.1870 0.0480 0.043 Uiso 1 1 calc R
C75 C 0.7454(3) 0.09642(19) 0.11893(18) 0.0313(7) Uani 1 1 d .
H75 H 0.6663 0.0832 0.1371 0.038 Uiso 1 1 calc R
C76 C 0.8704(3) 0.06374(19) 0.1158(2) 0.0364(8) Uani 1 1 d .
H76 H 0.8904 0.0244 0.1318 0.044 Uiso 1 1 calc R
C52 C 0.4849(3) 0.1513(2) 0.31314(19) 0.0306(7) Uani 1 1 d .
H52 H 0.5230 0.2067 0.3329 0.037 Uiso 1 1 calc R
C51 C 0.4513(4) 0.1477(3) -0.0199(2) 0.0426(9) Uani 1 1 d .
H51A H 0.5316 0.1180 -0.0246 0.064 Uiso 1 1 calc GR
H51B H 0.4668 0.1853 -0.0413 0.064 Uiso 1 1 calc GR
H51C H 0.3793 0.1100 -0.0504 0.064 Uiso 1 1 calc GR
C50 C 0.2849(4) 0.2363(2) 0.0744(2) 0.0404(8) Uani 1 1 d .
H50A H 0.2124 0.1963 0.0527 0.061 Uiso 1 1 calc GR
H50B H 0.2904 0.2661 0.0438 0.061 Uiso 1 1 calc GR
H50C H 0.2687 0.2735 0.1307 0.061 Uiso 1 1 calc GR
C66 C 0.6730(4) 0.5067(2) 0.2776(2) 0.0409(8) Uani 1 1 d .
H66A H 0.5958 0.4764 0.2807 0.061 Uiso 1 1 calc GR
H66B H 0.6790 0.5003 0.2233 0.061 Uiso 1 1 calc GR
H66C H 0.6645 0.5635 0.3158 0.061 Uiso 1 1 calc GR
C70 C 0.9686(3) 0.3071(2) 0.3056(2) 0.0473(10) Uani 1 1 d .
H70 H 0.9310 0.3580 0.3222 0.057 Uiso 1 1 calc R
C54 C 0.5948(4) 0.0997(3) 0.3185(3) 0.0490(10) Uani 1 1 d .
H54A H 0.5617 0.0443 0.2978 0.073 Uiso 1 1 calc GR
H54B H 0.6234 0.1205 0.3745 0.073 Uiso 1 1 calc GR
H54C H 0.6695 0.1011 0.2867 0.073 Uiso 1 1 calc GR
C63 C 0.7593(4) 0.3401(2) 0.5343(2) 0.0451(9) Uani 1 1 d .
H63A H 0.8444 0.3278 0.5076 0.068 Uiso 1 1 calc GR
H63B H 0.7236 0.2924 0.5362 0.068 Uiso 1 1 calc GR
H63C H 0.7714 0.3839 0.5890 0.068 Uiso 1 1 calc GR
C67 C 1.0952(3) 0.1998(2) 0.2417(2) 0.0450(10) Uani 1 1 d .
H67 H 1.1593 0.1649 0.2074 0.054 Uiso 1 1 calc R
C69 C 0.9345(4) 0.2529(3) 0.3331(2) 0.0511(11) Uani 1 1 d .
H69 H 0.8700 0.2602 0.3718 0.061 Uiso 1 1 calc R
C62 C 0.5320(4) 0.3900(2) 0.5314(2) 0.0408(8) Uani 1 1 d .
H62A H 0.5474 0.4365 0.5840 0.061 Uiso 1 1 calc GR
H62B H 0.4946 0.3454 0.5381 0.061 Uiso 1 1 calc GR
H62C H 0.4704 0.4039 0.5000 0.061 Uiso 1 1 calc GR
C53 C 0.3712(4) 0.1570(3) 0.3679(3) 0.0560(11) Uani 1 1 d .
H53A H 0.3053 0.1933 0.3661 0.084 Uiso 1 1 calc GR
H53B H 0.4049 0.1775 0.4229 0.084 Uiso 1 1 calc GR
H53C H 0.3305 0.1036 0.3498 0.084 Uiso 1 1 calc GR
C65 C 0.9196(4) 0.5167(3) 0.2866(3) 0.0522(10) Uani 1 1 d .
H65A H 0.9129 0.5749 0.3186 0.078 Uiso 1 1 calc GR
H65B H 0.9272 0.5027 0.2299 0.078 Uiso 1 1 calc GR
H65C H 0.9977 0.4990 0.3040 0.078 Uiso 1 1 calc GR
C68 C 1.0136(4) 0.1842(3) 0.2927(3) 0.0534(11) Uani 1 1 d .
H68 H 1.0116 0.1373 0.2990 0.064 Uiso 1 1 calc R
C2 C -0.0716(3) 0.69194(16) 0.21122(17) 0.0226(6) Uani 1 1 d .
H2 H -0.1647 0.6910 0.2159 0.027 Uiso 1 1 calc R
C55 C 0.7239(2) 0.42536(15) 0.39588(15) 0.0177(5) Uani 1 1 d .

loop_
_atom_site_aniso_label
_atom_site_aniso_U_11
_atom_site_aniso_U_22
_atom_site_aniso_U_33
_atom_site_aniso_U_23
_atom_site_aniso_U_13
_atom_site_aniso_U_12
V1 0.0162(2) 0.0210(2) 0.0164(2) 0.00382(18) 0.00122(17) -0.00199(17)
Si1 0.0162(3) 0.0169(3) 0.0156(3) 0.0041(3) 0.0014(3) 0.0002(3)
N2 0.0175(10) 0.0132(10) 0.0206(11) 0.0039(9) 0.0009(9) -0.0008(8)
N1 0.0217(11) 0.0147(10) 0.0161(11) 0.0033(9) -0.0001(9) 0.0008(8)
C15 0.0143(11) 0.0138(12) 0.0225(13) 0.0057(10) 0.0004(10) -0.0005(9)
C3 0.0188(12) 0.0180(12) 0.0159(12) 0.0022(10) 0.0002(10) -0.0011(10)
C16 0.0186(12) 0.0229(13) 0.0191(13) 0.0068(11) 0.0008(10) -0.0009(10)
C4 0.0264(14) 0.0262(14) 0.0186(13) 0.0066(11) -0.0022(11) -0.0021(11)
C20 0.0165(12) 0.0252(14) 0.0267(15) 0.0129(12) -0.0004(11) -0.0020(10)
C1 0.0220(13) 0.0188(13) 0.0238(14) 0.0055(11) -0.0008(11) -0.0012(10)
C12 0.0345(16) 0.0322(16) 0.0303(16) 0.0182(14) 0.0078(13) 0.0109(13)
C8 0.0227(13) 0.0208(13) 0.0270(15) 0.0088(12) 0.0035(11) 0.0023(11)
C21 0.0255(14) 0.0341(16) 0.0253(15) 0.0162(13) 0.0063(12) 0.0062(12)
C24 0.0291(15) 0.0368(17) 0.0310(16) 0.0224(14) 0.0026(12) 0.0023(13)
C17 0.0261(14) 0.0287(15) 0.0216(14) 0.0049(12) 0.0047(11) 0.0033(12)
C18 0.0304(16) 0.0199(14) 0.0330(17) 0.0035(13) 0.0031(13) 0.0048(12)
C27 0.0236(15) 0.0451(19) 0.0187(14) 0.0024(13) -0.0044(12) -0.0058(13)
C35 0.0183(15) 0.050(2) 0.043(2) 0.0100(17) 0.0103(14) 0.0040(14)
C7 0.0334(16) 0.0244(15) 0.0379(18) 0.0100(14) 0.0078(14) 0.0114(13)
C19 0.0277(15) 0.0232(14) 0.0385(18) 0.0163(13) -0.0011(13) 0.0001(12)
C9 0.048(2) 0.0332(17) 0.0241(16) 0.0136(14) -0.0030(14) 0.0020(14)
C29 0.0281(15) 0.0443(19) 0.0181(14) 0.0089(13) 0.0027(12) -0.0061(13)
C33 0.0389(19) 0.060(2) 0.0260(17) 0.0184(17) 0.0061(14) -0.0052(17)
C28 0.0359(17) 0.049(2) 0.0243(16) 0.0170(15) -0.0059(13) -0.0030(15)
C6 0.0373(18) 0.0302(17) 0.0302(17) 0.0005(14) 0.0091(14) 0.0086(14)
C34 0.0248(15) 0.0398(18) 0.0250(16) -0.0030(14) 0.0107(12) -0.0057(13)
C22 0.0362(18) 0.056(2) 0.0310(17) 0.0266(17) 0.0031(14) 0.0046(16)
C25 0.0376(19) 0.059(2) 0.055(2) 0.040(2) 0.0052(17) -0.0054(17)
C5 0.0405(18) 0.0329(17) 0.0172(14) 0.0026(13) 0.0026(13) -0.0015(14)
C31 0.0342(17) 0.0265(15) 0.0266(16) 0.0002(13) 0.0008(13) -0.0040(13)
C30 0.0239(14) 0.0346(17) 0.0202(14) -0.0013(13) 0.0015(11) 0.0035(12)
C26 0.044(2) 0.077(3) 0.036(2) 0.034(2) -0.0052(16) -0.006(2)
C13 0.051(2) 0.047(2) 0.0322(18) 0.0210(17) -0.0050(16) 0.0051(17)
C14 0.053(2) 0.047(2) 0.053(2) 0.036(2) 0.0059(18) 0.0096(18)
C23 0.0353(18) 0.0435(19) 0.042(2) 0.0274(17) 0.0012(15) -0.0054(15)
C10 0.061(3) 0.060(3) 0.055(3) 0.035(2) -0.019(2) 0.002(2)
C36 0.0226(16) 0.058(2) 0.0323(18) 0.0006(17) 0.0072(14) -0.0156(16)
C11 0.081(3) 0.047(2) 0.036(2) 0.0241(18) 0.003(2) -0.005(2)
C32 0.056(2) 0.043(2) 0.041(2) 0.0176(17) 0.0179(18) -0.0119(17)
V2 0.0156(2) 0.0197(2) 0.0160(2) 0.00158(18) -0.00124(17) 0.00283(17)
Si2 0.0151(3) 0.0145(3) 0.0144(3) 0.0030(3) -0.0009(3) -0.0003(3)
N4 0.0177(10) 0.0139(10) 0.0154(10) 0.0050(8) -0.0005(8) -0.0005(8)
N3 0.0148(10) 0.0181(11) 0.0185(11) 0.0066(9) -0.0007(8) 0.0007(8)
C44 0.0169(12) 0.0207(13) 0.0194(13) 0.0023(11) -0.0002(10) 0.0027(10)
C41 0.0147(12) 0.0167(12) 0.0234(14) 0.0042(11) -0.0011(10) 0.0014(10)
C42 0.0189(12) 0.0163(12) 0.0220(13) 0.0052(11) 0.0011(10) 0.0026(10)
C43 0.0151(12) 0.0193(13) 0.0175(13) 0.0031(10) -0.0006(10) 0.0009(10)
C60 0.0211(13) 0.0193(13) 0.0235(14) 0.0078(11) 0.0001(11) 0.0013(10)
C56 0.0272(14) 0.0191(13) 0.0185(13) 0.0047(11) 0.0011(11) 0.0046(11)
C57 0.0389(17) 0.0346(17) 0.0161(14) 0.0039(13) -0.0057(12) 0.0033(14)
C61 0.0421(18) 0.0280(15) 0.0218(14) 0.0139(12) 0.0048(13) 0.0036(13)
C45 0.0233(14) 0.0244(15) 0.0229(15) -0.0027(12) -0.0038(11) 0.0002(11)
C46 0.0266(15) 0.0170(14) 0.0441(19) 0.0041(13) -0.0031(14) -0.0030(11)
C59 0.0292(16) 0.0230(14) 0.0350(17) 0.0082(13) -0.0059(13) -0.0064(12)
C49 0.0242(14) 0.0338(16) 0.0208(14) 0.0100(12) -0.0035(11) -0.0021(12)
C71 0.0229(16) 0.049(2) 0.054(2) 0.0149(18) -0.0108(15) -0.0089(15)
C48 0.0186(13) 0.0203(13) 0.0290(15) 0.0104(12) -0.0003(11) 0.0013(10)
C47 0.0278(15) 0.0192(14) 0.0459(19) 0.0145(14) -0.0009(14) -0.0010(11)
C72 0.0236(15) 0.0389(18) 0.0227(15) -0.0059(13) 0.0004(12) 0.0096(13)
C64 0.0332(16) 0.0253(14) 0.0233(15) 0.0098(12) 0.0054(12) -0.0004(12)
C58 0.0385(18) 0.0272(16) 0.0265(16) -0.0017(13) -0.0142(14) -0.0063(13)
C74 0.0275(15) 0.0363(17) 0.0175(14) 0.0015(12) -0.0046(11) 0.0077(13)
C73 0.0348(17) 0.0437(19) 0.0197(15) 0.0069(14) 0.0025(13) 0.0031(14)
C75 0.0251(15) 0.0276(15) 0.0225(15) -0.0035(12) -0.0030(12) -0.0031(12)
C76 0.0408(18) 0.0221(15) 0.0299(17) -0.0014(13) -0.0051(14) 0.0054(13)
C52 0.0330(16) 0.0338(16) 0.0308(16) 0.0202(14) -0.0038(13) -0.0033(13)
C51 0.0380(19) 0.063(2) 0.0235(16) 0.0168(16) 0.0018(14) 0.0105(17)
C50 0.044(2) 0.043(2) 0.0377(19) 0.0211(16) 0.0080(15) 0.0147(16)
C66 0.048(2) 0.049(2) 0.0326(18) 0.0248(17) 0.0048(15) 0.0090(17)
C70 0.0267(17) 0.0331(18) 0.050(2) -0.0070(17) -0.0182(16) 0.0016(14)
C54 0.049(2) 0.052(2) 0.055(2) 0.032(2) -0.0146(18) 0.0034(18)
C63 0.057(2) 0.051(2) 0.041(2) 0.0318(18) 0.0148(17) 0.0215(18)
C67 0.0203(15) 0.051(2) 0.0325(18) -0.0071(16) -0.0082(13) 0.0107(14)
C69 0.0289(17) 0.084(3) 0.0191(16) 0.0059(18) -0.0058(13) 0.0063(19)
C62 0.0418(19) 0.048(2) 0.0383(19) 0.0252(17) 0.0081(15) 0.0032(16)
C53 0.049(2) 0.088(3) 0.040(2) 0.037(2) 0.0056(18) 0.000(2)
C65 0.050(2) 0.059(3) 0.057(3) 0.034(2) 0.0168(19) -0.0038(19)
C68 0.050(2) 0.059(3) 0.057(3) 0.033(2) -0.027(2) -0.0007(19)
C2 0.0189(13) 0.0191(13) 0.0254(14) 0.0069(11) 0.0002(11) -0.0015(10)
C55 0.0168(12) 0.0158(12) 0.0157(12) 0.0033(10) -0.0019(10) 0.0018(9)

loop_
_atom_type_symbol
_atom_type_description
_atom_type_scat_dispersion_real
_atom_type_scat_dispersion_imag
_atom_type_scat_source
C C 0.0033 0.0016 'International Tables Vol C Tables 4.2.6.8 and 6.1.1.4'
H H 0.0000 0.0000 'International Tables Vol C Tables 4.2.6.8 and 6.1.1.4'
N N 0.0061 0.0033 'International Tables Vol C Tables 4.2.6.8 and 6.1.1.4'
Si Si 0.0817 0.0704 'International Tables Vol C Tables 4.2.6.8 and 6.1.1.4'
V V 0.3005 0.5294 'International Tables Vol C Tables 4.2.6.8 and 6.1.1.4'

loop_
_exptl_crystal_face_index_h
_exptl_crystal_face_index_k
_exptl_crystal_face_index_l
_exptl_crystal_face_perp_dist
_exptl_oxdiff_crystal_face_indexfrac_h
_exptl_oxdiff_crystal_face_indexfrac_k
_exptl_oxdiff_crystal_face_indexfrac_l
_exptl_oxdiff_crystal_face_x
_exptl_oxdiff_crystal_face_y
_exptl_oxdiff_crystal_face_z
3 24 -2 0.2026 3.0173 23.9993 -1.9669 0.0885 -0.0179 1.0075
1 21 -24 0.2694 0.9540 20.5225 -24.4847 -0.7296 0.4275 0.5293
14 -4 -5 0.2362 13.9819 -3.9735 -5.1064 0.3477 0.9621 -0.0349
2 10 17 0.2597 2.0539 10.4813 16.5277 0.6339 -0.3744 0.6862
-2 -10 -17 0.1739 -2.0539 -10.4813 -16.5277 -0.6339 0.3744 -0.6862
0 10 -27 0.2611 -0.0617 9.5266 -26.5053 -0.8519 0.5255 0.0333
-14 3 5 0.1436 -13.9829 2.9738 5.1042 -0.3495 -0.9522 -0.0064
-3 24 -2 0.1952 -2.9823 23.9908 -1.9274 -0.1338 -0.3632 0.9225
3 -24 2 0.1952 2.9823 -23.9908 1.9274 0.1338 0.3632 -0.9225
14 4 -6 0.2036 13.9869 4.0252 -6.0892 0.3292 0.9064 0.2822
-3 -24 2 0.2026 -3.0173 -23.9993 1.9669 -0.0885 0.0179 -1.0075
-1 -17 26 0.1909 -0.9467 -17.0252 25.9942 0.7850 -0.4972 -0.3643
13 13 -7 0.2299 12.9937 12.5218 -6.5637 0.2909 0.7765 0.6127
-11 11 -16 0.1956 -11.0315 10.9990 -15.9187 -0.9126 -0.3678 0.0819
-14 6 -3 0.1098 -14.0022 6.4822 -3.3965 -0.6219 -0.7882 0.0230
4 -10 25 0.2016 4.0570 -10.0192 24.9763 0.9501 -0.2553 -0.0176
11 3 -16 0.2034 10.9603 2.5320 -15.5825 -0.0961 0.9706 0.0489

loop_
_geom_angle_atom_site_label_1
_geom_angle_atom_site_label_2
_geom_angle_atom_site_label_3
_geom_angle
C27 V1 Si1 137.35(9)
C27 V1 C35 102.41(13)
C27 V1 C29 60.33(12)
C27 V1 C28 35.91(13)
C35 V1 Si1 109.90(9)
C35 V1 C29 135.70(14)
C35 V1 C28 105.39(14)
C29 V1 Si1 77.06(8)
C29 V1 C28 35.96(12)
C33 V1 Si1 83.76(10)
C33 V1 C27 137.42(13)
C33 V1 C35 60.96(15)
C33 V1 C29 158.28(13)
C33 V1 C28 165.49(14)
C33 V1 C34 36.73(15)
C33 V1 C36 60.99(14)
C28 V1 Si1 106.86(9)
C34 V1 Si1 78.97(8)
C34 V1 C27 138.47(12)
C34 V1 C35 36.23(13)
C34 V1 C29 144.35(13)
C34 V1 C28 134.13(14)
C31 V1 Si1 120.18(9)
C31 V1 C27 36.71(13)
C31 V1 C35 129.92(13)
C31 V1 C29 61.21(13)
C31 V1 C33 122.85(14)
C31 V1 C28 60.76(14)
C31 V1 C34 154.24(13)
C31 V1 C30 36.96(12)
C31 V1 C36 97.71(13)
C31 V1 C32 93.71(14)
C30 V1 Si1 84.09(8)
C30 V1 C27 61.18(11)
C30 V1 C35 163.53(13)
C30 V1 C29 36.94(13)
C30 V1 C33 131.47(14)
C30 V1 C28 60.92(13)
C30 V1 C34 160.25(12)
C30 V1 C36 134.61(13)
C36 V1 Si1 138.89(9)
C36 V1 C27 82.65(12)
C36 V1 C35 35.77(14)
C36 V1 C29 140.57(13)
C36 V1 C28 105.29(14)
C36 V1 C34 60.24(12)
C32 V1 Si1 118.91(11)
C32 V1 C27 100.85(14)
C32 V1 C35 60.57(16)
C32 V1 C29 154.89(14)
C32 V1 C33 36.60(14)
C32 V1 C28 134.23(14)
C32 V1 C34 60.76(14)
C32 V1 C30 121.04(14)
C32 V1 C36 36.65(16)
N2 Si1 V1 134.48(8)
N2 Si1 N1 88.01(11)
N1 Si1 V1 137.47(8)
C15 N2 Si1 127.41(17)
C2 N2 Si1 112.82(18)
C2 N2 C15 117.5(2)
C3 N1 Si1 131.96(18)
C1 N1 Si1 112.24(18)
C1 N1 C3 115.8(2)
C16 C15 N2 119.5(2)
C20 C15 N2 119.0(2)
C20 C15 C16 121.5(2)
C4 C3 N1 118.7(2)
C8 C3 N1 119.7(2)
C8 C3 C4 121.6(3)
C15 C16 C21 122.7(2)
C17 C16 C15 118.1(3)
C17 C16 C21 119.2(3)
C3 C4 C9 121.7(3)
C5 C4 C3 117.8(3)
C5 C4 C9 120.5(3)
C15 C20 C24 122.4(3)
C15 C20 C19 118.4(3)
C19 C20 C24 119.2(3)
N1 C1 H1 123.0
C2 C1 N1 114.0(2)
C2 C1 H1 123.0
C8 C12 H12 107.9
C8 C12 C13 109.2(3)
C13 C12 H12 107.9
C14 C12 H12 107.9
C14 C12 C8 113.5(3)
C14 C12 C13 110.3(3)
C3 C8 C12 121.6(2)
C3 C8 C7 118.0(3)
C7 C8 C12 120.2(3)
C16 C21 H21 107.9
C16 C21 C22 113.5(3)
C16 C21 C23 109.8(2)
C22 C21 H21 107.9
C23 C21 H21 107.9
C23 C21 C22 109.7(3)
C20 C24 H24 107.7
C20 C24 C25 112.0(3)
C20 C24 C26 110.8(3)
C25 C24 H24 107.7
C25 C24 C26 110.9(3)
C26 C24 H24 107.7
C16 C17 H17 119.5
C18 C17 C16 120.9(3)
C18 C17 H17 119.5
C17 C18 H18 119.9
C19 C18 C17 120.3(3)
C19 C18 H18 119.9
V1 C27 H27 122.6
C28 C27 V1 72.81(18)
C28 C27 H27 125.9
C28 C27 C31 108.3(3)
C31 C27 V1 70.36(17)
C31 C27 H27 125.9
V1 C35 H35 122.7
C34 C35 V1 71.52(18)
C34 C35 H35 125.9
C36 C35 V1 71.5(2)
C36 C35 H35 125.9
C36 C35 C34 108.1(4)
C8 C7 H7 119.5
C6 C7 C8 121.1(3)
C6 C7 H7 119.5
C20 C19 H19 119.6
C18 C19 C20 120.7(3)
C18 C19 H19 119.6
C4 C9 H9 107.5
C4 C9 C10 111.3(3)
C4 C9 C11 111.8(3)
C10 C9 H9 107.5
C10 C9 C11 111.0(3)
C11 C9 H9 107.5
V1 C29 H29 122.7
C28 C29 V1 72.37(18)
C28 C29 H29 126.0
C28 C29 C30 108.0(3)
C30 C29 V1 70.54(17)
C30 C29 H29 126.0
V1 C33 H33 122.3
C34 C33 V1 71.88(19)
C34 C33 H33 126.6
C32 C33 V1 71.0(2)
C32 C33 H33 126.6
C32 C33 C34 106.8(3)
V1 C28 H28 123.0
C27 C28 V1 71.28(19)
C27 C28 C29 108.6(3)
C27 C28 H28 125.7
C29 C28 V1 71.66(18)
C29 C28 H28 125.7
C7 C6 H6 119.9
C7 C6 C5 120.1(3)
C5 C6 H6 119.9
V1 C34 H34 122.2
C35 C34 V1 72.25(19)
C35 C34 C33 108.3(3)
C35 C34 H34 125.9
C33 C34 V1 71.38(19)
C33 C34 H34 125.9
C21 C22 H22A 109.5
C21 C22 H22B 109.5
C21 C22 H22C 109.5
H22A C22 H22B 109.5
H22A C22 H22C 109.5
H22B C22 H22C 109.5
C24 C25 H25A 109.5
C24 C25 H25B 109.5
C24 C25 H25C 109.5
H25A C25 H25B 109.5
H25A C25 H25C 109.5
H25B C25 H25C 109.5
C4 C5 H5 119.3
C6 C5 C4 121.3(3)
C6 C5 H5 119.3
V1 C31 H31 120.7
C27 C31 V1 72.93(18)
C27 C31 H31 125.9
C27 C31 C30 108.2(3)
C30 C31 V1 72.21(17)
C30 C31 H31 125.9
V1 C30 H30 121.9
C29 C30 V1 72.52(17)
C29 C30 H30 126.5
C31 C30 V1 70.83(17)
C31 C30 C29 107.0(3)
C31 C30 H30 126.5
C24 C26 H26A 109.5
C24 C26 H26B 109.5
C24 C26 H26C 109.5
H26A C26 H26B 109.5
H26A C26 H26C 109.5
H26B C26 H26C 109.5
C12 C13 H13A 109.5
C12 C13 H13B 109.5
C12 C13 H13C 109.5
H13A C13 H13B 109.5
H13A C13 H13C 109.5
H13B C13 H13C 109.5
C12 C14 H14A 109.5
C12 C14 H14B 109.5
C12 C14 H14C 109.5
H14A C14 H14B 109.5
H14A C14 H14C 109.5
H14B C14 H14C 109.5
C21 C23 H23A 109.5
C21 C23 H23B 109.5
C21 C23 H23C 109.5
H23A C23 H23B 109.5
H23A C23 H23C 109.5
H23B C23 H23C 109.5
C9 C10 H10A 109.5
C9 C10 H10B 109.5
C9 C10 H10C 109.5
H10A C10 H10B 109.5
H10A C10 H10C 109.5
H10B C10 H10C 109.5
V1 C36 H36 122.3
C35 C36 V1 72.70(19)
C35 C36 H36 125.8
C35 C36 C32 108.4(3)
C32 C36 V1 70.89(19)
C32 C36 H36 125.8
C9 C11 H11A 109.5
C9 C11 H11B 109.5
C9 C11 H11C 109.5
H11A C11 H11B 109.5
H11A C11 H11C 109.5
H11B C11 H11C 109.5
V1 C32 H32 121.0
C33 C32 V1 72.4(2)
C33 C32 C36 108.4(4)
C33 C32 H32 125.8
C36 C32 V1 72.5(2)
C36 C32 H32 125.8
C71 V2 Si2 111.74(10)
C71 V2 C72 100.11(14)
C71 V2 C74 133.40(15)
C71 V2 C73 102.40(15)
C72 V2 Si2 139.12(8)
C72 V2 C73 36.11(13)
C74 V2 Si2 78.96(8)
C74 V2 C72 60.39(11)
C74 V2 C73 36.23(12)
C73 V2 Si2 109.51(9)
C75 V2 Si2 84.41(8)
C75 V2 C71 160.86(13)
C75 V2 C72 60.95(12)
C75 V2 C74 36.86(13)
C75 V2 C73 61.11(13)
C75 V2 C70 162.98(13)
C76 V2 Si2 119.81(9)
C76 V2 C71 128.44(14)
C76 V2 C72 36.37(14)
C76 V2 C74 60.87(13)
C76 V2 C73 60.68(14)
C76 V2 C75 36.68(12)
C76 V2 C70 156.34(13)
C76 V2 C67 97.82(13)
C70 V2 Si2 79.30(9)
C70 V2 C71 35.85(14)
C70 V2 C72 135.96(13)
C70 V2 C74 141.53(14)
C70 V2 C73 129.48(16)
C67 V2 Si2 137.86(9)
C67 V2 C71 35.73(15)
C67 V2 C72 82.56(12)
C67 V2 C74 140.51(12)
C67 V2 C73 105.00(13)
C67 V2 C75 134.44(13)
C67 V2 C70 60.05(12)
C69 V2 Si2 80.19(10)
C69 V2 C71 60.14(16)
C69 V2 C72 139.68(13)
C69 V2 C74 158.63(12)
C69 V2 C73 162.52(15)
C69 V2 C75 135.79(16)
C69 V2 C76 127.99(17)
C69 V2 C70 36.06(17)
C69 V2 C67 60.80(13)
C68 V2 Si2 114.74(13)
C68 V2 C71 60.54(16)
C68 V2 C72 102.85(15)
C68 V2 C74 157.37(15)
C68 V2 C73 135.75(15)
C68 V2 C75 123.23(15)
C68 V2 C76 96.54(15)
C68 V2 C70 61.00(16)
C68 V2 C67 36.55(16)
C68 V2 C69 37.24(16)
N4 Si2 V2 137.17(8)
N3 Si2 V2 134.49(8)
N3 Si2 N4 88.34(10)
C42 N4 Si2 111.62(17)
C42 N4 C55 114.5(2)
C55 N4 Si2 133.42(17)
C41 N3 Si2 112.53(17)
C41 N3 C43 115.6(2)
C43 N3 Si2 128.03(17)
C43 C44 C49 122.6(3)
C45 C44 C43 118.0(3)
C45 C44 C49 119.3(3)
N3 C41 H41 123.4
C42 C41 N3 113.3(2)
C42 C41 H41 123.4
N4 C42 H42 122.9
C41 C42 N4 114.2(2)
C41 C42 H42 122.9
C44 C43 N3 120.0(2)
C44 C43 C48 121.4(3)
C48 C43 N3 118.5(2)
C59 C60 C64 121.2(3)
C59 C60 C55 117.4(3)
C55 C60 C64 121.4(2)
C57 C56 C61 120.1(3)
C57 C56 C55 117.6(3)
C55 C56 C61 122.3(3)
C56 C57 H57 119.1
C58 C57 C56 121.7(3)
C58 C57 H57 119.1
C56 C61 H61 107.7
C56 C61 C63 111.5(3)
C56 C61 C62 111.8(3)
C63 C61 H61 107.7
C62 C61 H61 107.7
C62 C61 C63 110.3(3)
C44 C45 H45 119.4
C46 C45 C44 121.3(3)
C46 C45 H45 119.4
C45 C46 H46 120.0
C47 C46 C45 119.9(3)
C47 C46 H46 120.0
C60 C59 H59 119.1
C58 C59 C60 121.8(3)
C58 C59 H59 119.1
C44 C49 H49 107.7
C44 C49 C51 113.9(3)
C44 C49 C50 110.5(3)
C51 C49 H49 107.7
C51 C49 C50 109.2(3)
C50 C49 H49 107.7
V2 C71 H71 122.3
C70 C71 V2 71.9(2)
C70 C71 H71 125.6
C67 C71 V2 71.8(2)
C67 C71 H71 125.6
C67 C71 C70 108.8(4)
C43 C48 C52 122.1(2)
C47 C48 C43 118.1(3)
C47 C48 C52 119.7(3)
C46 C47 C48 121.3(3)
C46 C47 H47 119.3
C48 C47 H47 119.3
V2 C72 H72 122.4
C73 C72 V2 72.31(18)
C73 C72 H72 125.8
C73 C72 C76 108.5(3)
C76 C72 V2 71.14(17)
C76 C72 H72 125.8
C60 C64 H64 107.6
C60 C64 C65 112.4(3)
C66 C64 C60 110.6(2)
C66 C64 H64 107.6
C66 C64 C65 110.7(3)
C65 C64 H64 107.6
C57 C58 C59 119.6(3)
C57 C58 H58 120.2
C59 C58 H58 120.2
V2 C74 H74 122.2
C73 C74 V2 72.38(18)
C73 C74 H74 125.8
C73 C74 C75 108.4(3)
C75 C74 V2 71.31(17)
C75 C74 H74 125.8
V2 C73 H73 122.6
C72 C73 V2 71.58(19)
C72 C73 C74 107.8(3)
C72 C73 H73 126.1
C74 C73 V2 71.38(18)
C74 C73 H73 126.1
V2 C75 H75 122.0
C74 C75 V2 71.83(17)
C74 C75 H75 126.6
C76 C75 V2 71.39(17)
C76 C75 C74 106.8(3)
C76 C75 H75 126.6
V2 C76 H76 121.5
C72 C76 V2 72.50(18)
C72 C76 C75 108.5(3)
C72 C76 H76 125.8
C75 C76 V2 71.93(17)
C75 C76 H76 125.8
C48 C52 H52 107.2
C48 C52 C54 112.1(3)
C48 C52 C53 111.5(3)
C54 C52 H52 107.2
C53 C52 H52 107.2
C53 C52 C54 111.3(3)
C49 C51 H51A 109.5
C49 C51 H51B 109.5
C49 C51 H51C 109.5
H51A C51 H51B 109.5
H51A C51 H51C 109.5
H51B C51 H51C 109.5
C49 C50 H50A 109.5
C49 C50 H50B 109.5
C49 C50 H50C 109.5
H50A C50 H50B 109.5
H50A C50 H50C 109.5
H50B C50 H50C 109.5
C64 C66 H66A 109.5
C64 C66 H66B 109.5
C64 C66 H66C 109.5
H66A C66 H66B 109.5
H66A C66 H66C 109.5
H66B C66 H66C 109.5
V2 C70 H70 122.2
C71 C70 V2 72.2(2)
C71 C70 H70 125.8
C71 C70 C69 108.3(3)
C69 C70 V2 71.4(2)
C69 C70 H70 125.8
C52 C54 H54A 109.5
C52 C54 H54B 109.5
C52 C54 H54C 109.5
H54A C54 H54B 109.5
H54A C54 H54C 109.5
H54B C54 H54C 109.5
C61 C63 H63A 109.5
C61 C63 H63B 109.5
C61 C63 H63C 109.5
H63A C63 H63B 109.5
H63A C63 H63C 109.5
H63B C63 H63C 109.5
V2 C67 H67 122.3
C71 C67 V2 72.45(19)
C71 C67 H67 125.7
C71 C67 C68 108.6(3)
C68 C67 V2 71.24(19)
C68 C67 H67 125.7
V2 C69 H69 121.9
C70 C69 V2 72.5(2)
C70 C69 H69 126.1
C70 C69 C68 107.8(4)
C68 C69 V2 71.3(2)
C68 C69 H69 126.1
C61 C62 H62A 109.5
C61 C62 H62B 109.5
C61 C62 H62C 109.5
H62A C62 H62B 109.5
H62A C62 H62C 109.5
H62B C62 H62C 109.5
C52 C53 H53A 109.5
C52 C53 H53B 109.5
C52 C53 H53C 109.5
H53A C53 H53B 109.5
H53A C53 H53C 109.5
H53B C53 H53C 109.5
C64 C65 H65A 109.5
C64 C65 H65B 109.5
C64 C65 H65C 109.5
H65A C65 H65B 109.5
H65A C65 H65C 109.5
H65B C65 H65C 109.5
V2 C68 H68 121.3
C67 C68 V2 72.2(2)
C67 C68 C69 106.4(4)
C67 C68 H68 126.8
C69 C68 V2 71.5(2)
C69 C68 H68 126.8
N2 C2 H2 123.6
C1 C2 N2 112.9(2)
C1 C2 H2 123.6
C60 C55 N4 119.1(2)
C56 C55 N4 119.1(2)
C56 C55 C60 121.6(2)

loop_
_geom_bond_atom_site_label_1
_geom_bond_atom_site_label_2
_geom_bond_distance
V1 Si1 2.3591(8)
V1 C27 2.256(3)
V1 C35 2.265(3)
V1 C29 2.266(3)
V1 C33 2.249(3)
V1 C28 2.276(3)
V1 C34 2.256(3)
V1 C31 2.223(3)
V1 C30 2.241(3)
V1 C36 2.250(3)
V1 C32 2.230(3)
Si1 N2 1.759(2)
Si1 N1 1.760(2)
N2 C15 1.436(3)
N2 C2 1.400(3)
N1 C3 1.447(3)
N1 C1 1.397(4)
C15 C16 1.409(4)
C15 C20 1.398(4)
C3 C4 1.408(4)
C3 C8 1.395(4)
C16 C21 1.517(4)
C16 C17 1.397(4)
C4 C9 1.524(4)
C4 C5 1.393(4)
C20 C24 1.520(4)
C20 C19 1.400(4)
C1 H1 0.9500
C1 C2 1.332(4)
C12 H12 1.0000
C12 C8 1.524(4)
C12 C13 1.529(5)
C12 C14 1.523(5)
C8 C7 1.400(4)
C21 H21 1.0000
C21 C22 1.539(4)
C21 C23 1.537(4)
C24 H24 1.0000
C24 C25 1.533(5)
C24 C26 1.535(5)
C17 H17 0.9500
C17 C18 1.387(5)
C18 H18 0.9500
C18 C19 1.383(5)
C27 H27 0.9500
C27 C28 1.397(5)
C27 C31 1.411(5)
C35 H35 0.9500
C35 C34 1.406(5)
C35 C36 1.387(6)
C7 H7 0.9500
C7 C6 1.376(5)
C19 H19 0.9500
C9 H9 1.0000
C9 C10 1.528(5)
C9 C11 1.529(5)
C29 H29 0.9500
C29 C28 1.402(5)
C29 C30 1.428(5)
C33 H33 0.9500
C33 C34 1.420(6)
C33 C32 1.407(5)
C28 H28 0.9500
C6 H6 0.9500
C6 C5 1.376(5)
C34 H34 0.9500
C22 H22A 0.9800
C22 H22B 0.9800
C22 H22C 0.9800
C25 H25A 0.9800
C25 H25B 0.9800
C25 H25C 0.9800
C5 H5 0.9500
C31 H31 0.9500
C31 C30 1.415(4)
C30 H30 0.9500
C26 H26A 0.9800
C26 H26B 0.9800
C26 H26C 0.9800
C13 H13A 0.9800
C13 H13B 0.9800
C13 H13C 0.9800
C14 H14A 0.9800
C14 H14B 0.9800
C14 H14C 0.9800
C23 H23A 0.9800
C23 H23B 0.9800
C23 H23C 0.9800
C10 H10A 0.9800
C10 H10B 0.9800
C10 H10C 0.9800
C36 H36 0.9500
C36 C32 1.409(6)
C11 H11A 0.9800
C11 H11B 0.9800
C11 H11C 0.9800
C32 H32 0.9500
V2 Si2 2.3589(8)
V2 C71 2.252(3)
V2 C72 2.257(3)
V2 C74 2.254(3)
V2 C73 2.267(3)
V2 C75 2.247(3)
V2 C76 2.240(3)
V2 C70 2.249(3)
V2 C67 2.244(3)
V2 C69 2.235(3)
V2 C68 2.232(4)
Si2 N4 1.767(2)
Si2 N3 1.762(2)
N4 C42 1.404(3)
N4 C55 1.441(3)
N3 C41 1.399(3)
N3 C43 1.445(3)
C44 C43 1.401(4)
C44 C45 1.393(4)
C44 C49 1.508(4)
C41 H41 0.9500
C41 C42 1.330(4)
C42 H42 0.9500
C43 C48 1.407(4)
C60 C59 1.395(4)
C60 C64 1.518(4)
C60 C55 1.410(4)
C56 C57 1.399(4)
C56 C61 1.513(4)
C56 C55 1.402(4)
C57 H57 0.9500
C57 C58 1.373(5)
C61 H61 1.0000
C61 C63 1.538(5)
C61 C62 1.532(5)
C45 H45 0.9500
C45 C46 1.389(5)
C46 H46 0.9500
C46 C47 1.370(5)
C59 H59 0.9500
C59 C58 1.377(5)
C49 H49 1.0000
C49 C51 1.527(4)
C49 C50 1.528(4)
C71 H71 0.9500
C71 C70 1.385(5)
C71 C67 1.380(6)
C48 C47 1.395(4)
C48 C52 1.523(4)
C47 H47 0.9500
C72 H72 0.9500
C72 C73 1.402(5)
C72 C76 1.403(5)
C64 H64 1.0000
C64 C66 1.515(5)
C64 C65 1.530(5)
C58 H58 0.9500
C74 H74 0.9500
C74 C73 1.406(5)
C74 C75 1.423(5)
C73 H73 0.9500
C75 H75 0.9500
C75 C76 1.412(5)
C76 H76 0.9500
C52 H52 1.0000
C52 C54 1.530(5)
C52 C53 1.530(5)
C51 H51A 0.9800
C51 H51B 0.9800
C51 H51C 0.9800
C50 H50A 0.9800
C50 H50B 0.9800
C50 H50C 0.9800
C66 H66A 0.9800
C66 H66B 0.9800
C66 H66C 0.9800
C70 H70 0.9500
C70 C69 1.388(6)
C54 H54A 0.9800
C54 H54B 0.9800
C54 H54C 0.9800
C63 H63A 0.9800
C63 H63B 0.9800
C63 H63C 0.9800
C67 H67 0.9500
C67 C68 1.404(6)
C69 H69 0.9500
C69 C68 1.426(6)
C62 H62A 0.9800
C62 H62B 0.9800
C62 H62C 0.9800
C53 H53A 0.9800
C53 H53B 0.9800
C53 H53C 0.9800
C65 H65A 0.9800
C65 H65B 0.9800
C65 H65C 0.9800
C68 H68 0.9500
C2 H2 0.9500

loop_
_geom_torsion_atom_site_label_1
_geom_torsion_atom_site_label_2
_geom_torsion_atom_site_label_3
_geom_torsion_atom_site_label_4
_geom_torsion
V1 Si1 N2 C15 18.5(3)
V1 Si1 N2 C2 -179.19(15)
V1 Si1 N1 C3 -3.1(3)
V1 Si1 N1 C1 179.42(15)
V1 C27 C28 C29 -62.3(2)
V1 C27 C31 C30 64.1(2)
V1 C35 C34 C33 62.7(2)
V1 C35 C36 C32 -62.3(2)
V1 C29 C28 C27 62.1(2)
V1 C29 C30 C31 -62.8(2)
V1 C33 C34 C35 -63.2(2)
V1 C33 C32 C36 64.0(2)
V1 C31 C30 C29 64.0(2)
V1 C36 C32 C33 -64.0(2)
Si1 N2 C15 C16 -110.6(3)
Si1 N2 C15 C20 70.9(3)
Si1 N2 C2 C1 0.5(3)
Si1 N1 C3 C4 -94.0(3)
Si1 N1 C3 C8 88.3(3)
Si1 N1 C1 C2 -1.5(3)
N2 Si1 N1 C3 179.0(3)
N2 Si1 N1 C1 1.5(2)
N2 C15 C16 C21 -3.7(4)
N2 C15 C16 C17 178.9(2)
N2 C15 C20 C24 2.6(4)
N2 C15 C20 C19 -178.5(2)
N1 Si1 N2 C15 -163.4(2)
N1 Si1 N2 C2 -1.1(2)
N1 C3 C4 C9 5.5(4)
N1 C3 C4 C5 -175.7(3)
N1 C3 C8 C12 -7.3(4)
N1 C3 C8 C7 176.5(3)
N1 C1 C2 N2 0.7(4)
C15 N2 C2 C1 164.7(3)
C15 C16 C21 C22 135.0(3)
C15 C16 C21 C23 -101.9(3)
C15 C16 C17 C18 1.0(4)
C15 C20 C24 C25 -120.7(3)
C15 C20 C24 C26 115.0(3)
C15 C20 C19 C18 -1.6(4)
C3 N1 C1 C2 -179.5(3)
C3 C4 C9 C10 -99.0(4)
C3 C4 C9 C11 136.3(3)
C3 C4 C5 C6 -1.0(5)
C3 C8 C7 C6 -0.7(5)
C16 C15 C20 C24 -175.8(3)
C16 C15 C20 C19 3.0(4)
C16 C17 C18 C19 0.3(5)
C4 C3 C8 C12 175.2(3)
C4 C3 C8 C7 -1.1(4)
C20 C15 C16 C21 174.7(3)
C20 C15 C16 C17 -2.7(4)
C1 N1 C3 C4 83.4(3)
C1 N1 C3 C8 -94.3(3)
C12 C8 C7 C6 -177.0(3)
C8 C3 C4 C9 -176.9(3)
C8 C3 C4 C5 1.9(4)
C8 C7 C6 C5 1.6(5)
C21 C16 C17 C18 -176.5(3)
C24 C20 C19 C18 177.2(3)
C17 C16 C21 C22 -47.6(4)
C17 C16 C21 C23 75.5(3)
C17 C18 C19 C20 0.0(5)
C27 C31 C30 V1 -64.6(2)
C27 C31 C30 C29 -0.6(3)
C35 C36 C32 V1 63.5(2)
C35 C36 C32 C33 -0.5(4)
C7 C6 C5 C4 -0.7(5)
C19 C20 C24 C25 60.5(4)
C19 C20 C24 C26 -63.8(4)
C9 C4 C5 C6 177.8(3)
C28 C27 C31 V1 -63.4(2)
C28 C27 C31 C30 0.7(4)
C28 C29 C30 V1 63.1(2)
C28 C29 C30 C31 0.3(3)
C34 C35 C36 V1 62.5(2)
C34 C35 C36 C32 0.2(4)
C34 C33 C32 V1 -63.4(2)
C34 C33 C32 C36 0.6(4)
C5 C4 C9 C10 82.3(4)
C5 C4 C9 C11 -42.5(4)
C31 C27 C28 V1 61.8(2)
C31 C27 C28 C29 -0.5(4)
C30 C29 C28 V1 -61.9(2)
C30 C29 C28 C27 0.2(4)
C13 C12 C8 C3 -87.8(3)
C13 C12 C8 C7 88.3(4)
C14 C12 C8 C3 148.7(3)
C14 C12 C8 C7 -35.2(4)
C36 C35 C34 V1 -62.6(2)
C36 C35 C34 C33 0.1(4)
C32 C33 C34 V1 62.8(2)
C32 C33 C34 C35 -0.4(4)
V2 Si2 N4 C42 -178.44(14)
V2 Si2 N4 C55 -7.0(3)
V2 Si2 N3 C41 178.43(15)
V2 Si2 N3 C43 21.6(3)
V2 C71 C70 C69 62.7(2)
V2 C71 C67 C68 -62.5(2)
V2 C72 C73 C74 -62.6(2)
V2 C72 C76 C75 63.4(2)
V2 C74 C73 C72 62.7(2)
V2 C74 C75 C76 -63.2(2)
V2 C75 C76 C72 -63.7(2)
V2 C70 C69 C68 62.9(2)
V2 C67 C68 C69 -63.8(2)
V2 C69 C68 C67 64.2(2)
Si2 N4 C42 C41 -0.6(3)
Si2 N4 C55 C60 86.7(3)
Si2 N4 C55 C56 -97.7(3)
Si2 N3 C41 C42 0.7(3)
Si2 N3 C43 C44 -109.0(3)
Si2 N3 C43 C48 73.8(3)
N4 Si2 N3 C41 -0.9(2)
N4 Si2 N3 C43 -157.7(2)
N3 Si2 N4 C42 0.86(19)
N3 Si2 N4 C55 172.3(3)
N3 C41 C42 N4 -0.1(4)
N3 C43 C48 C47 178.4(2)
N3 C43 C48 C52 0.0(4)
C44 C43 C48 C47 1.2(4)
C44 C43 C48 C52 -177.1(3)
C44 C45 C46 C47 -0.2(5)
C41 N3 C43 C44 94.8(3)
C41 N3 C43 C48 -82.4(3)
C42 N4 C55 C60 -102.0(3)
C42 N4 C55 C56 73.6(3)
C43 N3 C41 C42 160.6(2)
C43 C44 C45 C46 0.5(4)
C43 C44 C49 C51 138.0(3)
C43 C44 C49 C50 -98.7(3)
C43 C48 C47 C46 -0.8(4)
C43 C48 C52 C54 -114.1(3)
C43 C48 C52 C53 120.3(3)
C60 C59 C58 C57 2.9(5)
C56 C57 C58 C59 -2.2(5)
C57 C56 C61 C63 -50.2(4)
C57 C56 C61 C62 73.8(4)
C57 C56 C55 N4 -171.3(2)
C57 C56 C55 C60 4.2(4)
C61 C56 C57 C58 177.7(3)
C61 C56 C55 N4 9.8(4)
C61 C56 C55 C60 -174.7(3)
C45 C44 C43 N3 -178.2(2)
C45 C44 C43 C48 -1.1(4)
C45 C44 C49 C51 -45.5(4)
C45 C44 C49 C50 77.8(3)
C45 C46 C47 C48 0.3(5)
C59 C60 C64 C66 -95.2(3)
C59 C60 C64 C65 29.1(4)
C59 C60 C55 N4 171.9(2)
C59 C60 C55 C56 -3.6(4)
C49 C44 C43 N3 -1.6(4)
C49 C44 C43 C48 175.5(3)
C49 C44 C45 C46 -176.1(3)
C71 C70 C69 V2 -63.2(3)
C71 C70 C69 C68 -0.3(4)
C71 C67 C68 V2 63.2(2)
C71 C67 C68 C69 -0.5(4)
C47 C48 C52 C54 67.5(4)
C47 C48 C52 C53 -58.0(4)
C64 C60 C59 C58 179.4(3)
C64 C60 C55 N4 -7.5(4)
C64 C60 C55 C56 177.0(3)
C74 C75 C76 V2 63.5(2)
C74 C75 C76 C72 -0.2(3)
C73 C72 C76 V2 -63.1(2)
C73 C72 C76 C75 0.3(4)
C73 C74 C75 V2 63.3(2)
C73 C74 C75 C76 0.1(3)
C75 C74 C73 V2 -62.6(2)
C75 C74 C73 C72 0.1(3)
C76 C72 C73 V2 62.3(2)
C76 C72 C73 C74 -0.2(4)
C52 C48 C47 C46 177.6(3)
C70 C71 C67 V2 62.8(2)
C70 C71 C67 C68 0.4(4)
C70 C69 C68 V2 -63.7(2)
C70 C69 C68 C67 0.5(4)
C67 C71 C70 V2 -62.8(2)
C67 C71 C70 C69 -0.1(4)
C2 N2 C15 C16 87.9(3)
C2 N2 C15 C20 -90.7(3)
C55 N4 C42 C41 -173.8(2)
C55 C60 C59 C58 0.0(4)
C55 C60 C64 C66 84.2(3)
C55 C60 C64 C65 -151.5(3)
C55 C56 C57 C58 -1.2(5)
C55 C56 C61 C63 128.6(3)
C55 C56 C61 C62 -107.4(3)
